data_1549773
loop_
_publ_author_name
'Takeuchi, Y.'
'Sasaki, S.'
'Joswig, W.'
'Fuess, H.'

_publ_section_title
;
 X-ray and neutron diffraction study of hemimorphite : Neutron result at
 room temperature
;
_journal_name_full 'Proceedings of the Japan Academy, Series B'
_journal_page_first 577
_journal_page_last 582
_journal_volume 54
_journal_year 1978
_chemical_formula_sum 'H2 O5 Si Zn2'
_chemical_name_common hemimorphite
_chemical_name_mineral hemimorphite
_space_group_IT_number 44
_space_group_name_H-M_alt 'I m m 2'
_symmetry_space_group_name_Hall 'I 2 -2'
_symmetry_space_group_name_H-M 'I m m 2'
_cell_angle_alpha 90
_cell_angle_beta 90
_cell_angle_gamma 90
_cell_formula_units_Z 4
_cell_length_a 8.366(1)
_cell_length_b 10.714(1)
_cell_length_c 5.113(1)
_cell_volume 458.30(11)
_diffrn_ambient_temperature 298
_cod_data_source_file hemimorphite-Takeuchi-NDRT.cif
_cod_data_source_block hemimorphite_ND_RT
_cod_original_formula_sum 'Zn2 Si O5 H2'
_cod_database_code 1549773

loop_
_space_group_symop_operation_xyz
'x, y, z'
'-x, -y, z'
'x, -y, z'
'-x, y, z'
'x+1/2, y+1/2, z+1/2'
'-x+1/2, -y+1/2, z+1/2'
'x+1/2, -y+1/2, z+1/2'
'-x+1/2, y+1/2, z+1/2'

loop_
_atom_site_label
_atom_site_occupancy
_atom_site_fract_x
_atom_site_fract_y
_atom_site_fract_z
_atom_site_adp_type
_atom_site_U_iso_or_equiv
_atom_site_type_symbol
Zn 1.0 0.20454(12) 0.16121(9) 0.000000 Uiso 0.009367 Zn
Si 1.0 0.000000 0.14636(17) 0.5076(4) Uiso 0.006400 Si
O1 1.0 0.16000(10) 0.20560(10) 0.6362(4) Uiso 0.011800 O
O2 1.0 0.000000 0.1669(2) 0.1932(3) Uiso 0.011233 O
O3 1.0 0.3050(2) 0.000000 0.0411(5) Uiso 0.020033 O
O4 1.0 0.000000 0.000000 0.5905(5) Uiso 0.013133 O
O5 1.0 0.500000 0.0245(5) 0.5168(12) Uiso 0.044167 O
H1 1.0 0.3739(7) 0.000000 0.1872(16) Uiso 0.058167 H
H2 1.0 0.5729(19) 0.001(231) 0.6379(42) Uiso 0.120000 H

loop_
_atom_site_aniso_label
_atom_site_aniso_U_11
_atom_site_aniso_U_22
_atom_site_aniso_U_33
_atom_site_aniso_U_12
_atom_site_aniso_U_13
_atom_site_aniso_U_23
Zn 0.0097(4) 0.0106(5) 0.0078(1) -0.0024(3) -0.0003(6) 0.0002(2)
Si 0.0074(6) 0.0052(25) 0.0066(3) 0.00000 0.00000 0.0001(6)
O1 0.0121(4) 0.0149(6) 0.0084(4) -0.0073(4) -0.0024(3) 0.0026(4)
O2 0.0096(6) 0.0182(7) 0.0065(6) 0.00000 0.00000 0.0013(5)
O3 0.0164(7) 0.0095(7) 0.0342(10) 0.00000 -0.0058(8) 0.00000
O4 0.0187(18) 0.0051(16) 0.0156(10) 0.00000 0.00000 0.00000
O5 0.0603(33) 0.0450(57) 0.0272(21) 0.00000 0.00000 -0.0092(22)
H1 0.0509(28) 0.0335(20) 0.0901(48) 0.00000 -0.0451(33) 0.00000
H2 0.00000 0.00000 0.00000 0.00000 0.00000 0.00000
